data_9002182
loop_
_publ_author_name
'Noe, D. C.'
'Veblen, D. R.'

_publ_section_title
;
 Incommensurate modulation and the crystal structure of ganophyllite
;
_journal_name_full 'American Mineralogist'
_journal_page_first 1088
_journal_page_last 1098
_journal_volume 84
_journal_year 1999
_chemical_formula_sum 'K0.46 Mn1.988 O9.439 Si3.184'
_chemical_name_mineral Ganophyllite
_space_group_IT_number 15
_symmetry_space_group_name_Hall '-I 2ya'
_symmetry_space_group_name_H-M 'I 1 2/a 1'
_cell_angle_alpha 90
_cell_angle_beta 93.928
_cell_angle_gamma 90
_cell_length_a 5.550
_cell_length_b 13.539
_cell_length_c 25.134
_cell_formula_units_Z 8
_cell_volume 1884.169
_database_code_amcsd 0002250
_exptl_crystal_density_diffrn 2.592
_cod_original_formula_sum 'K.46 Mn1.988 Si3.184 O9.439'
_cod_database_code 9002182

loop_
_space_group_symop_operation_xyz
x,y,z
1/2+x,1/2+y,1/2+z
1/2-x,y,-z
-x,1/2+y,1/2-z
1/2+x,-y,z
+x,1/2-y,1/2+z
-x,-y,-z
1/2-x,1/2-y,1/2-z

loop_
_atom_site_aniso_label
_atom_site_aniso_U_11
_atom_site_aniso_U_22
_atom_site_aniso_U_33
_atom_site_aniso_U_12
_atom_site_aniso_U_13
_atom_site_aniso_U_23
K1 0.08200 0.06000 0.05600 -0.00900 0.02900 -0.02300
K2 0.06800 0.09480 0.11000 0.02300 0.01600 0.00000
K3 0.08920 0.08920 0.05400 -0.00800 -0.03200 -0.00300
Mn1A 0.00860 0.00940 0.01070 0.00100 0.00140 0.00030
Mn1B 0.00680 0.00820 0.00460 0.00080 -0.00110 0.00040
Mn2A 0.00730 0.00890 0.01210 0.00020 0.00130 0.00070
Mn2B 0.00970 0.01080 0.00800 0.00030 0.00120 -0.00030
Si1 0.01480 0.00850 0.01040 -0.00010 0.00110 -0.00070
Si2A 0.01620 0.00770 0.01720 0.00090 -0.01080 -0.00110
Si2B 0.00200 0.00600 0.00500 -0.00230 0.00020 -0.00120
Si3 0.02030 0.00810 0.00730 0.00440 0.00110 -0.00040
Si4 0.00900 0.00800 0.00800 0.00110 0.00170 0.00080
Si5 0.00700 0.01400 0.00800 0.00010 -0.00060 -0.00160
O1A 0.03500 0.01800 0.01200 -0.00700 0.01100 0.00000
O2A 0.04200 0.02500 0.01300 0.02300 -0.00800 -0.00500
O2B 0.01000 0.02600 0.01900 -0.00600 0.00500 -0.01000
O3 0.05000 0.00900 0.01800 0.00100 0.01100 -0.00180
O4 0.03100 0.02900 0.01600 -0.00900 0.00060 0.00220
O5A 0.01000 0.01600 0.01800 0.00100 -0.00100 0.00400
O5B 0.02000 0.01400 0.01100 -0.00500 -0.00300 0.00400
O6 0.01700 0.02600 0.02400 -0.00010 0.00300 -0.00510
O7 0.01440 0.01500 0.02500 0.00160 0.00090 0.00550
O8 0.01240 0.01190 0.01420 -0.00140 0.00170 0.00030
O9 0.01520 0.01700 0.02300 -0.00030 -0.00010 -0.00140
O10A 0.02600 0.05000 0.00700 0.01000 -0.00400 0.00300
O10B 0.07240 0.09000 0.04200 0.00000 -0.00700 0.00000
O11 0.03000 0.09000 0.05200 0.03900 0.00200 -0.00100
O12 0.09000 0.09000 0.09000 0.00000 0.00500 0.00000

loop_
_atom_site_label
_atom_site_fract_x
_atom_site_fract_y
_atom_site_fract_z
_atom_site_occupancy
K1 0.25800 0.35240 0.05850 0.20500
K2 0.95600 0.38500 0.03090 0.15100
K3 0.36100 0.34800 0.04800 0.10400
Mn1A 0.99203 0.06124 0.23549 0.74100
Mn1B 0.50160 0.43550 0.25819 0.25600
Mn2A 0.49820 0.18810 0.24734 0.70800
Mn2B 0.49210 0.18840 0.23755 0.28300
Si1 0.80020 0.44606 0.15160 0.94600
Si2A 0.81590 0.21867 0.13916 0.71300
Si2B 0.75340 0.21760 0.13407 0.25500
Si3 0.29760 0.10531 0.12889 0.63400
Si4 0.48700 0.93190 0.06368 0.33000
Si5 0.55700 0.07180 0.06243 0.30600
O1A 0.51380 0.17680 0.11670 0.54600
O2A 0.05520 0.17100 0.11470 0.62500
O2B 0.95600 0.16720 0.09930 0.33600
O3 0.81270 0.33470 0.12518 0.96800
O4 0.03390 0.50680 0.12930 0.97900
O5A 0.76460 0.96890 0.07040 0.37900
O5B 0.79230 0.98530 0.08800 0.55200
O6 0.31530 0.06760 0.19249 1.10600
O7 0.81990 0.19650 0.20062 1.03600
O8 0.82390 0.44090 0.21748 1.00700
O9 0.32620 0.32070 0.21246 1.08600
O10A 0.62100 0.41000 0.49670 0.40000
O10B 0.75000 0.34500 0.50000 0.40000
O11 0.50000 0.50000 0.50000 0.51000
O12 0.25000 0.18600 0.00000 0.04800
O13 0.75000 0.32600 0.00000 0.35000

loop_
_cod_related_entry_id
_cod_related_entry_database
_cod_related_entry_code
1 AMCSD 0002250
